data_4506214
loop_
_publ_author_name
'Zheng, Zhen Nu'
'Jang, Young Ok'
'Lee, Soon W.'

_publ_section_title
;
 4f-Block Metal Complexes as Secondary Building Units in Preparing 4d--4f
 Coordination Polymers: Preparation, Structures, and Luminescent
 Properties of [Ln2L6(H2O)4]&#x00B7;{[Ln2L4(H2O)6](NO3)2} and
 {[AgLnL2(H2O)3](NO3)2(H2O)4} (L = 3-Pyridinepropinoate, Ln = Eu, Tb, Nd)
;
_journal_issue 6
_journal_name_full 'Crystal Growth &amp; Design'
_journal_page_first 3045
_journal_paper_doi 10.1021/cg300256k
_journal_volume 12
_journal_year 2012
_chemical_formula_moiety 'C48 H56 N6 Nd2 O16, C32 H48 N4 Nd2 O16, 2(N O3)'
_chemical_formula_sum 'C80 H104 N12 Nd4 O38'
_chemical_formula_weight 2418.71
_chemical_name_systematic
; 
 ? 
;
_space_group_IT_number 2
_symmetry_cell_setting triclinic
_symmetry_space_group_name_Hall '-P 1'
_symmetry_space_group_name_H-M 'P -1'
_atom_sites_solution_hydrogens geom
_atom_sites_solution_primary direct
_atom_sites_solution_secondary difmap
_audit_creation_method SHELXL-97
_cell_angle_alpha 117.6240(10)
_cell_angle_beta 101.559(2)
_cell_angle_gamma 98.735(2)
_cell_formula_units_Z 1
_cell_length_a 11.9347(13)
_cell_length_b 15.2341(7)
_cell_length_c 16.4153(8)
_cell_measurement_reflns_used 9906
_cell_measurement_temperature 296(2)
_cell_measurement_theta_max 28.44
_cell_measurement_theta_min 2.53
_cell_volume 2485.6(3)
_computing_cell_refinement 'Bruker SMART'
_computing_data_collection 'Bruker SMART'
_computing_data_reduction 'Bruker SAINT'
_computing_molecular_graphics 'Bruker SHELXTL'
_computing_publication_material 'Bruker SHELXTL'
_computing_structure_refinement 'Bruker SHELXTL'
_computing_structure_solution 'Bruker SHELXTL'
_diffrn_ambient_temperature 296(2)
_diffrn_measured_fraction_theta_full 0.970
_diffrn_measured_fraction_theta_max 0.970
_diffrn_measurement_device_type 'CCD area detector'
_diffrn_measurement_method 'phi and omega scans'
_diffrn_radiation_monochromator graphite
_diffrn_radiation_source 'sealed tube'
_diffrn_radiation_type MoK\a
_diffrn_radiation_wavelength 0.71073
_diffrn_reflns_av_R_equivalents 0.0213
_diffrn_reflns_av_sigmaI/netI 0.0218
_diffrn_reflns_limit_h_max 15
_diffrn_reflns_limit_h_min -14
_diffrn_reflns_limit_k_max 20
_diffrn_reflns_limit_k_min -20
_diffrn_reflns_limit_l_max 22
_diffrn_reflns_limit_l_min -22
_diffrn_reflns_number 38715
_diffrn_reflns_theta_full 28.53
_diffrn_reflns_theta_max 28.53
_diffrn_reflns_theta_min 1.82
_exptl_absorpt_coefficient_mu 2.143
_exptl_absorpt_correction_T_max 0.8143
_exptl_absorpt_correction_T_min 0.5853
_exptl_absorpt_correction_type multi-scan
_exptl_absorpt_process_details '(SADABS; Sheldrick, 1996)'
_exptl_crystal_colour blue
_exptl_crystal_density_diffrn 1.616
_exptl_crystal_density_method 'not measured'
_exptl_crystal_description BLOCK
_exptl_crystal_F_000 1212
_exptl_crystal_size_max 0.28
_exptl_crystal_size_mid 0.20
_exptl_crystal_size_min 0.10
_refine_diff_density_max 1.472
_refine_diff_density_min -0.692
_refine_diff_density_rms 0.079
_refine_ls_extinction_method none
_refine_ls_goodness_of_fit_ref 1.042
_refine_ls_hydrogen_treatment mixed
_refine_ls_matrix_type full
_refine_ls_number_parameters 688
_refine_ls_number_reflns 12249
_refine_ls_number_restraints 56
_refine_ls_restrained_S_all 1.052
_refine_ls_R_factor_all 0.0313
_refine_ls_R_factor_gt 0.0251
_refine_ls_shift/su_max 0.001
_refine_ls_shift/su_mean 0.000
_refine_ls_structure_factor_coef Fsqd
_refine_ls_weighting_details 'calc w=1/[\s^2^(Fo^2^)+(0.0332P)^2^+1.7574P] where P=(Fo^2^+2Fc^2^)/3'
_refine_ls_weighting_scheme calc
_refine_ls_wR_factor_gt 0.0626
_refine_ls_wR_factor_ref 0.0662
_reflns_number_gt 10623
_reflns_number_total 12249
_reflns_threshold_expression >2sigma(I)
_cod_data_source_file cg300256k_si_003.cif
_cod_data_source_block nd
_cod_depositor_comments
;
The following automatic conversions were performed:

'_symmetry_cell_setting' value 'Triclinic' changed to 'triclinic'
according to /home/saulius/struct/CIF-dictionaries/cif_core.dic
dictionary named 'cif_core.dic' version 2.4.1 from 2010-06-29.

Automatic conversion script
Id: cif_fix_values 1891 2012-01-12 08:04:46Z andrius 
;
_cod_original_sg_symbol_H-M 'P -1   '
_cod_database_code 4506214

loop_
_symmetry_equiv_pos_as_xyz
'x, y, z'
'-x, -y, -z'

loop_
_atom_site_label
_atom_site_type_symbol
_atom_site_fract_x
_atom_site_fract_y
_atom_site_fract_z
_atom_site_U_iso_or_equiv
_atom_site_adp_type
_atom_site_occupancy
_atom_site_symmetry_multiplicity
_atom_site_calc_flag
_atom_site_refinement_flags
_atom_site_disorder_assembly
_atom_site_disorder_group
Nd1 Nd 0.087839(11) 0.117546(9) 0.480626(8) 0.02418(4) Uani 1 1 d . . .
Nd2 Nd 0.087229(11) -0.068744(10) 0.072009(9) 0.02856(4) Uani 1 1 d . . .
O1 O 0.13603(15) -0.04476(13) 0.37156(12) 0.0324(4) Uani 1 1 d . . .
O2 O 0.28996(17) 0.08249(15) 0.48429(15) 0.0445(5) Uani 1 1 d . . .
O3 O 0.15910(18) 0.18259(14) 0.38247(14) 0.0380(4) Uani 1 1 d . . .
O4 O 0.03632(18) 0.25856(15) 0.45378(14) 0.0393(4) Uani 1 1 d . . .
O5 O -0.09748(16) -0.03576(13) 0.41961(12) 0.0320(4) Uani 1 1 d . . .
O6 O -0.08868(16) 0.02821(14) 0.32556(13) 0.0351(4) Uani 1 1 d . . .
O7 O -0.0411(2) 0.18845(17) 0.57622(16) 0.0440(5) Uani 1 1 d . . .
O8 O 0.2322(2) 0.26629(17) 0.61763(18) 0.0448(5) Uani 1 1 d . . .
O9 O -0.09908(16) -0.08265(14) -0.05234(13) 0.0371(4) Uani 1 1 d . . .
O10 O -0.1027(2) -0.21406(17) -0.03131(17) 0.0517(5) Uani 1 1 d . . .
O11 O 0.13738(15) -0.12724(14) -0.08405(12) 0.0343(4) Uani 1 1 d . . .
O12 O 0.29064(17) -0.03961(16) 0.04832(13) 0.0396(4) Uani 1 1 d . . .
O13 O 0.22515(18) 0.05007(17) 0.23273(14) 0.0405(4) Uani 1 1 d . . .
O14 O -0.0307(2) 0.03278(19) 0.16673(16) 0.0462(5) Uani 1 1 d . . .
O15 O 0.0263(2) -0.1324(2) 0.17632(18) 0.0451(5) Uani 1 1 d . . .
O16 O 0.1572(2) -0.2187(2) 0.0445(2) 0.0550(6) Uani 1 1 d . . .
N1 N 0.5328(2) -0.2965(2) 0.3111(2) 0.0540(7) Uani 1 1 d . . .
N2 N 0.0644(3) 0.61545(19) 0.3414(2) 0.0540(7) Uani 1 1 d . . .
N3 N -0.6252(2) -0.2481(2) 0.0423(2) 0.0538(7) Uani 1 1 d . . .
N5 N 0.5342(2) -0.1262(2) -0.29936(19) 0.0541(7) Uani 1 1 d . . .
C1 C 0.2476(2) -0.0079(2) 0.41577(19) 0.0337(5) Uani 1 1 d . . .
C2 C 0.3295(3) -0.0750(3) 0.3881(3) 0.0668(11) Uani 1 1 d . . .
H2A H 0.3973 -0.0366 0.3825 0.080 Uiso 1 1 calc R . .
H2B H 0.3594 -0.0861 0.4411 0.080 Uiso 1 1 calc R . .
C3 C 0.2831(4) -0.1727(4) 0.3022(4) 0.116(2) Uani 1 1 d . . .
H3A H 0.2648 -0.1606 0.2486 0.139 Uiso 1 1 calc R . .
H3B H 0.2080 -0.2059 0.3035 0.139 Uiso 1 1 calc R . .
C4 C 0.4691(3) -0.2297(2) 0.3337(2) 0.0516(8) Uani 1 1 d . . .
H4 H 0.5034 -0.1658 0.3901 0.062 Uiso 1 1 calc R . .
C6 C 0.3059(3) -0.3429(3) 0.1956(3) 0.0580(9) Uani 1 1 d . . .
H6 H 0.2291 -0.3593 0.1562 0.070 Uiso 1 1 calc R . .
C5 C 0.3544(3) -0.2492(2) 0.2784(2) 0.0519(8) Uani 1 1 d . . .
C7 C 0.3706(4) -0.4130(3) 0.1708(3) 0.0731(12) Uani 1 1 d . . .
H7 H 0.3390 -0.4768 0.1139 0.088 Uiso 1 1 calc R . .
C8 C 0.4820(3) -0.3873(3) 0.2309(3) 0.0666(11) Uani 1 1 d . . .
H8 H 0.5246 -0.4360 0.2147 0.080 Uiso 1 1 calc R . .
C9 C 0.0993(2) 0.24783(18) 0.39959(18) 0.0325(5) Uani 1 1 d . . .
C10 C 0.1051(3) 0.3117(2) 0.3519(2) 0.0473(7) Uani 1 1 d . . .
H10A H 0.1876 0.3495 0.3700 0.057 Uiso 1 1 calc R . .
H10B H 0.0779 0.2656 0.2823 0.057 Uiso 1 1 calc R . .
C11 C 0.0325(3) 0.3872(2) 0.3773(2) 0.0435(6) Uani 1 1 d . . .
H11A H 0.0604 0.4342 0.4467 0.052 Uiso 1 1 calc R . .
H11B H -0.0500 0.3498 0.3599 0.052 Uiso 1 1 calc R . .
C12 C 0.0594(3) 0.5554(2) 0.3798(2) 0.0453(7) Uani 1 1 d . . .
H12 H 0.0709 0.5868 0.4460 0.054 Uiso 1 1 calc R . .
C13 C 0.0382(3) 0.4495(2) 0.3276(2) 0.0395(6) Uani 1 1 d . . .
C14 C 0.0192(4) 0.4047(2) 0.2296(2) 0.0587(9) Uani 1 1 d . . .
H14 H 0.0024 0.3334 0.1911 0.070 Uiso 1 1 calc R . .
C15 C 0.0252(4) 0.4654(3) 0.1892(2) 0.0702(12) Uani 1 1 d . . .
H15 H 0.0134 0.4360 0.1231 0.084 Uiso 1 1 calc R . .
C16 C 0.0489(4) 0.5710(3) 0.2478(3) 0.0604(9) Uani 1 1 d . . .
H16 H 0.0542 0.6121 0.2202 0.072 Uiso 1 1 calc R . .
C17 C -0.1424(2) -0.03621(18) 0.34189(17) 0.0291(5) Uani 1 1 d . . .
C18 C -0.2585(3) -0.1139(2) 0.2734(2) 0.0495(7) Uani 1 1 d . . .
H18A H -0.3197 -0.0991 0.3047 0.059 Uiso 1 1 calc R . .
H18B H -0.2525 -0.1817 0.2602 0.059 Uiso 1 1 calc R . .
C19 C -0.2977(3) -0.1172(3) 0.1783(2) 0.0546(8) Uani 1 1 d . . .
H19A H -0.3077 -0.0506 0.1906 0.066 Uiso 1 1 calc R . .
H19B H -0.2358 -0.1297 0.1475 0.066 Uiso 1 1 calc R . .
C20 C -0.5206(3) -0.1781(2) 0.1001(2) 0.0494(7) Uani 1 1 d . . .
H20 H -0.5205 -0.1097 0.1361 0.059 Uiso 1 1 calc R . .
C21 C -0.4132(3) -0.2000(2) 0.1102(2) 0.0442(6) Uani 1 1 d . . .
C22 C -0.4159(3) -0.3026(3) 0.0556(3) 0.0643(10) Uani 1 1 d . . .
H22 H -0.3457 -0.3220 0.0588 0.077 Uiso 1 1 calc R . .
C23 C -0.5232(4) -0.3752(3) -0.0032(3) 0.0702(11) Uani 1 1 d . . .
H23 H -0.5264 -0.4445 -0.0393 0.084 Uiso 1 1 calc R . .
C24 C -0.6245(3) -0.3453(3) -0.0083(3) 0.0611(9) Uani 1 1 d . . .
H24 H -0.6965 -0.3953 -0.0491 0.073 Uiso 1 1 calc R . .
C25 C -0.1525(2) -0.1713(2) -0.07036(19) 0.0383(6) Uani 1 1 d . . .
C26 C -0.2760(4) -0.2211(3) -0.1402(3) 0.0741(12) Uani 1 1 d . . .
H26A H -0.3295 -0.1866 -0.1081 0.089 Uiso 1 1 calc R . .
H26B H -0.2774 -0.2096 -0.1937 0.089 Uiso 1 1 calc R . .
C27 C -0.3226(4) -0.3321(4) -0.1794(4) 0.0969(16) Uani 1 1 d . . .
H27A H -0.3215 -0.3448 -0.1266 0.116 Uiso 1 1 calc R . .
H27B H -0.2714 -0.3679 -0.2136 0.116 Uiso 1 1 calc R . .
C33 C 0.2487(2) -0.0870(2) -0.04196(18) 0.0320(5) Uani 1 1 d . . .
C34 C 0.3324(2) -0.0942(3) -0.1012(2) 0.0420(6) Uani 1 1 d . . .
H34A H 0.3939 -0.1225 -0.0830 0.050 Uiso 1 1 calc R . .
H34B H 0.3711 -0.0252 -0.0857 0.050 Uiso 1 1 calc R . .
C35 C 0.2716(3) -0.1606(3) -0.2097(2) 0.0480(7) Uani 1 1 d . . .
H35A H 0.2406 -0.2310 -0.2252 0.058 Uiso 1 1 calc R . .
H35B H 0.2038 -0.1371 -0.2258 0.058 Uiso 1 1 calc R . .
C36 C 0.4681(2) -0.1239(2) -0.2421(2) 0.0430(6) Uani 1 1 d . . .
H36 H 0.5072 -0.0945 -0.1766 0.052 Uiso 1 1 calc R . .
C37 C 0.3455(2) -0.1622(2) -0.2739(2) 0.0402(6) Uani 1 1 d . . .
C38 C 0.2895(3) -0.2032(3) -0.3719(2) 0.0592(9) Uani 1 1 d . . .
H38 H 0.2068 -0.2271 -0.3966 0.071 Uiso 1 1 calc R . .
C39 C 0.3561(4) -0.2084(4) -0.4316(3) 0.0772(13) Uani 1 1 d . . .
H39 H 0.3191 -0.2380 -0.4975 0.093 Uiso 1 1 calc R . .
C40 C 0.4775(3) -0.1701(4) -0.3942(3) 0.0722(12) Uani 1 1 d . . .
H40 H 0.5221 -0.1746 -0.4357 0.087 Uiso 1 1 calc R . .
C28 C -0.5462(4) -0.3631(4) -0.2181(5) 0.0959(16) Uani 1 1 d . . .
H28 H -0.5313 -0.3172 -0.1527 0.115 Uiso 1 1 calc R . .
C29 C -0.4523(5) -0.3759(5) -0.2498(4) 0.1036(19) Uani 1 1 d . . .
C30 C -0.4809(8) -0.4239(10) -0.3429(6) 0.250(8) Uani 1 1 d . . .
H30 H -0.4213 -0.4213 -0.3712 0.300 Uiso 1 1 calc R . .
N4 N -0.6616(5) -0.4114(5) -0.2732(6) 0.131(2) Uani 1 1 d . . .
C31 C -0.5986(9) -0.4800(11) -0.4032(6) 0.258(8) Uani 1 1 d . . .
H31 H -0.6164 -0.5242 -0.4694 0.310 Uiso 1 1 calc R . .
C32 C -0.6808(9) -0.4665(9) -0.3613(8) 0.186(5) Uani 1 1 d . . .
H32 H -0.7596 -0.5006 -0.4001 0.223 Uiso 1 1 calc R . .
O17 O 0.0212(3) -0.3785(2) 0.0563(2) 0.0359(7) Uani 0.57 1 d PDU A -1
O18 O -0.1572(6) -0.4699(5) 0.0463(6) 0.109(3) Uani 0.57 1 d PDU A -1
O19 O -0.1127(5) -0.3054(4) 0.1374(6) 0.097(2) Uani 0.57 1 d PDU A -1
N6 N -0.0828(4) -0.3823(3) 0.0772(4) 0.0616(13) Uani 0.57 1 d PDU A -1
O17A O -0.2428(4) -0.4132(4) 0.1985(4) 0.080(2) Uani 0.43 1 d PDU B -2
O18A O -0.1960(6) -0.4271(6) 0.0643(4) 0.0668(19) Uani 0.43 1 d PDU B -2
O19A O -0.1167(6) -0.2807(4) 0.2048(4) 0.0557(14) Uani 0.43 1 d PDU B -2
N6A N -0.1872(4) -0.3727(4) 0.1539(3) 0.0433(12) Uani 0.43 1 d PDU B -2
HO1 H -0.050(3) 0.248(3) 0.603(2) 0.041(8) Uiso 1 1 d . . .
HO2 H -0.057(3) 0.165(3) 0.602(2) 0.035(9) Uiso 1 1 d . . .
HO3 H 0.301(4) 0.267(3) 0.622(3) 0.076(14) Uiso 1 1 d . . .
HO4 H 0.221(4) 0.299(3) 0.656(3) 0.054(13) Uiso 1 1 d . . .
HO5 H 0.300(4) 0.070(3) 0.251(3) 0.074(13) Uiso 1 1 d . . .
HO6 H 0.206(4) 0.101(3) 0.283(3) 0.072(12) Uiso 1 1 d . . .
HO7 H -0.067(3) 0.069(3) 0.151(3) 0.050(10) Uiso 1 1 d . . .
HO8 H -0.059(4) 0.027(3) 0.205(3) 0.072(13) Uiso 1 1 d . . .
HO9 H 0.062(4) -0.105(3) 0.231(3) 0.063(12) Uiso 1 1 d . . .
HO10 H 0.006(5) -0.177(4) 0.164(4) 0.10(2) Uiso 1 1 d . . .
HO11 H 0.224(3) -0.225(3) 0.042(2) 0.048(9) Uiso 1 1 d . . .
HO12 H 0.125(4) -0.258(3) 0.052(3) 0.064(13) Uiso 1 1 d . . .

loop_
_atom_site_aniso_label
_atom_site_aniso_U_11
_atom_site_aniso_U_22
_atom_site_aniso_U_33
_atom_site_aniso_U_23
_atom_site_aniso_U_13
_atom_site_aniso_U_12
Nd1 0.03003(7) 0.02393(6) 0.02445(6) 0.01492(5) 0.01085(5) 0.01107(5)
Nd2 0.02674(7) 0.03880(8) 0.02576(7) 0.01875(6) 0.01077(5) 0.01273(6)
O1 0.0332(9) 0.0315(8) 0.0331(9) 0.0147(7) 0.0126(7) 0.0134(7)
O2 0.0351(10) 0.0362(10) 0.0464(11) 0.0098(9) 0.0075(9) 0.0132(8)
O3 0.0515(11) 0.0392(9) 0.0440(10) 0.0284(9) 0.0288(9) 0.0240(9)
O4 0.0534(11) 0.0420(10) 0.0499(11) 0.0342(9) 0.0327(10) 0.0268(9)
O5 0.0403(10) 0.0340(9) 0.0273(8) 0.0204(7) 0.0086(7) 0.0110(8)
O6 0.0369(9) 0.0427(10) 0.0331(9) 0.0270(8) 0.0079(8) 0.0083(8)
O7 0.0677(14) 0.0360(10) 0.0565(13) 0.0315(10) 0.0441(12) 0.0284(10)
O8 0.0375(12) 0.0361(11) 0.0428(12) 0.0078(10) 0.0075(10) 0.0118(9)
O9 0.0364(10) 0.0422(10) 0.0368(9) 0.0232(8) 0.0111(8) 0.0123(8)
O10 0.0485(12) 0.0463(11) 0.0580(13) 0.0322(11) 0.0031(10) 0.0056(10)
O11 0.0297(9) 0.0467(10) 0.0314(9) 0.0212(8) 0.0126(7) 0.0146(8)
O12 0.0338(9) 0.0506(11) 0.0314(9) 0.0186(8) 0.0113(8) 0.0104(8)
O13 0.0288(10) 0.0548(12) 0.0288(9) 0.0135(9) 0.0112(8) 0.0113(9)
O14 0.0510(12) 0.0753(15) 0.0448(11) 0.0436(12) 0.0295(10) 0.0396(12)
O15 0.0549(14) 0.0501(14) 0.0323(11) 0.0242(10) 0.0134(10) 0.0097(11)
O16 0.0501(14) 0.0578(14) 0.0924(19) 0.0531(14) 0.0420(14) 0.0309(12)
N1 0.0418(14) 0.0464(14) 0.0579(16) 0.0142(13) 0.0083(12) 0.0227(12)
N2 0.090(2) 0.0359(12) 0.0559(16) 0.0298(12) 0.0376(15) 0.0269(14)
N3 0.0379(13) 0.0513(15) 0.0669(18) 0.0280(14) 0.0118(13) 0.0114(12)
N5 0.0349(13) 0.0744(19) 0.0409(14) 0.0208(13) 0.0173(11) 0.0058(13)
C1 0.0340(13) 0.0348(12) 0.0366(13) 0.0191(11) 0.0136(11) 0.0145(11)
C2 0.0433(17) 0.0445(17) 0.087(3) 0.0118(18) 0.0161(18) 0.0239(15)
C3 0.074(3) 0.088(3) 0.093(3) -0.019(3) -0.017(2) 0.061(3)
C4 0.0418(16) 0.0418(15) 0.0517(17) 0.0086(13) 0.0090(14) 0.0199(13)
C6 0.0369(16) 0.0559(19) 0.060(2) 0.0156(16) 0.0055(15) 0.0165(15)
C5 0.0417(16) 0.0470(16) 0.0512(17) 0.0106(14) 0.0114(14) 0.0236(14)
C7 0.061(2) 0.0474(19) 0.069(2) 0.0012(17) 0.0070(19) 0.0201(17)
C8 0.052(2) 0.0462(18) 0.076(2) 0.0118(17) 0.0110(18) 0.0263(16)
C9 0.0429(14) 0.0290(11) 0.0347(12) 0.0205(10) 0.0170(11) 0.0128(11)
C10 0.071(2) 0.0473(16) 0.0566(18) 0.0405(15) 0.0386(16) 0.0300(15)
C11 0.0618(19) 0.0400(14) 0.0455(15) 0.0298(13) 0.0248(14) 0.0208(14)
C12 0.073(2) 0.0334(13) 0.0380(14) 0.0204(12) 0.0254(15) 0.0200(14)
C13 0.0571(17) 0.0344(13) 0.0386(14) 0.0239(12) 0.0190(13) 0.0201(13)
C14 0.106(3) 0.0345(14) 0.0377(15) 0.0178(13) 0.0224(18) 0.0265(17)
C15 0.128(4) 0.060(2) 0.0375(16) 0.0315(16) 0.029(2) 0.039(2)
C16 0.101(3) 0.0550(18) 0.062(2) 0.0461(17) 0.041(2) 0.040(2)
C17 0.0333(12) 0.0321(11) 0.0260(11) 0.0167(10) 0.0103(10) 0.0123(10)
C18 0.0514(18) 0.0500(17) 0.0414(15) 0.0292(14) 0.0010(14) -0.0030(14)
C19 0.0456(17) 0.065(2) 0.0451(17) 0.0340(16) -0.0032(14) -0.0052(15)
C20 0.0479(17) 0.0377(14) 0.0517(17) 0.0181(13) 0.0072(14) 0.0100(13)
C21 0.0410(15) 0.0514(16) 0.0368(14) 0.0248(13) 0.0042(12) 0.0067(13)
C22 0.056(2) 0.072(2) 0.056(2) 0.0237(18) 0.0119(17) 0.0329(19)
C23 0.069(2) 0.0470(18) 0.066(2) 0.0101(17) 0.0080(19) 0.0223(18)
C24 0.0478(18) 0.0482(18) 0.062(2) 0.0166(16) 0.0025(16) 0.0043(15)
C25 0.0355(14) 0.0404(14) 0.0348(13) 0.0176(11) 0.0089(11) 0.0073(11)
C26 0.053(2) 0.064(2) 0.081(3) 0.039(2) -0.0156(19) -0.0082(18)
C27 0.073(3) 0.070(3) 0.107(4) 0.030(3) 0.007(3) -0.005(2)
C33 0.0340(13) 0.0370(12) 0.0333(12) 0.0214(11) 0.0143(10) 0.0146(11)
C34 0.0314(13) 0.0599(17) 0.0368(14) 0.0242(13) 0.0155(11) 0.0131(13)
C35 0.0342(14) 0.0594(18) 0.0373(14) 0.0143(13) 0.0177(12) 0.0053(13)
C36 0.0320(13) 0.0548(16) 0.0321(13) 0.0152(12) 0.0112(11) 0.0078(12)
C37 0.0325(13) 0.0458(15) 0.0344(13) 0.0141(12) 0.0148(11) 0.0062(12)
C38 0.0371(16) 0.083(2) 0.0431(17) 0.0272(17) 0.0082(14) 0.0000(16)
C39 0.058(2) 0.114(3) 0.0362(17) 0.031(2) 0.0096(16) -0.008(2)
C40 0.053(2) 0.102(3) 0.0430(18) 0.0270(19) 0.0231(16) -0.004(2)
C28 0.061(3) 0.100(4) 0.111(4) 0.056(3) 0.007(3) -0.001(3)
C29 0.083(4) 0.098(4) 0.073(3) 0.026(3) 0.000(3) -0.034(3)
C30 0.121(7) 0.310(14) 0.108(6) -0.024(7) 0.034(5) -0.049(8)
N4 0.070(3) 0.124(4) 0.162(6) 0.069(4) -0.001(3) -0.003(3)
C31 0.121(7) 0.386(19) 0.075(5) 0.024(7) -0.011(5) -0.062(10)
C32 0.119(7) 0.202(10) 0.135(8) 0.077(7) -0.049(6) -0.077(7)
O17 0.0502(19) 0.0265(14) 0.0323(15) 0.0212(13) 0.0061(14) 0.0020(14)
O18 0.078(4) 0.059(3) 0.158(7) 0.039(4) 0.032(4) -0.004(3)
O19 0.072(3) 0.041(2) 0.161(6) 0.034(3) 0.048(4) 0.016(2)
N6 0.075(4) 0.040(2) 0.059(3) 0.026(2) 0.004(3) 0.009(2)
O17A 0.033(2) 0.043(3) 0.070(3) -0.043(2) 0.035(3) -0.018(2)
O18A 0.051(4) 0.082(5) 0.039(3) 0.014(3) 0.011(3) 0.007(3)
O19A 0.066(4) 0.044(3) 0.051(3) 0.018(3) 0.026(3) 0.010(3)
N6A 0.033(3) 0.049(3) 0.036(3) 0.011(2) 0.009(2) 0.017(2)

loop_
_atom_type_symbol
_atom_type_description
_atom_type_scat_dispersion_real
_atom_type_scat_dispersion_imag
_atom_type_scat_source
C C 0.0033 0.0016 'International Tables Vol C Tables 4.2.6.8 and 6.1.1.4'
H H 0.0000 0.0000 'International Tables Vol C Tables 4.2.6.8 and 6.1.1.4'
N N 0.0061 0.0033 'International Tables Vol C Tables 4.2.6.8 and 6.1.1.4'
O O 0.0106 0.0060 'International Tables Vol C Tables 4.2.6.8 and 6.1.1.4'
Nd Nd -0.1943 3.0179 'International Tables Vol C Tables 4.2.6.8 and 6.1.1.4'

loop_
_geom_angle_atom_site_label_1
_geom_angle_atom_site_label_2
_geom_angle_atom_site_label_3
_geom_angle
_geom_angle_site_symmetry_1
_geom_angle_site_symmetry_3
O8 Nd1 O7 80.59(9) . .
O8 Nd1 O3 86.41(8) . .
O7 Nd1 O3 124.07(7) . .
O8 Nd1 O5 87.03(7) . 2_556
O7 Nd1 O5 77.57(7) . 2_556
O3 Nd1 O5 155.82(6) . 2_556
O8 Nd1 O4 79.29(8) . .
O7 Nd1 O4 71.99(7) . .
O3 Nd1 O4 52.13(6) . .
O5 Nd1 O4 148.21(6) 2_556 .
O8 Nd1 O1 123.96(7) . .
O7 Nd1 O1 145.76(7) . .
O3 Nd1 O1 84.26(6) . .
O5 Nd1 O1 80.21(6) 2_556 .
O4 Nd1 O1 131.06(6) . .
O8 Nd1 O2 72.98(8) . .
O7 Nd1 O2 145.59(7) . .
O3 Nd1 O2 76.41(7) . .
O5 Nd1 O2 79.42(7) 2_556 .
O4 Nd1 O2 122.46(7) . .
O1 Nd1 O2 51.11(6) . .
O8 Nd1 O6 152.96(7) . .
O7 Nd1 O6 90.48(7) . .
O3 Nd1 O6 77.53(6) . .
O5 Nd1 O6 116.07(6) 2_556 .
O4 Nd1 O6 73.68(6) . .
O1 Nd1 O6 76.33(6) . .
O2 Nd1 O6 122.74(6) . .
O8 Nd1 O5 146.38(8) . .
O7 Nd1 O5 74.20(7) . .
O3 Nd1 O5 126.20(6) . .
O5 Nd1 O5 66.25(6) 2_556 .
O4 Nd1 O5 112.58(6) . .
O1 Nd1 O5 73.11(6) . .
O2 Nd1 O5 118.47(6) . .
O6 Nd1 O5 50.20(5) . .
O8 Nd1 C9 82.41(8) . .
O7 Nd1 C9 97.83(7) . .
O3 Nd1 C9 26.29(6) . .
O5 Nd1 C9 169.07(7) 2_556 .
O4 Nd1 C9 25.85(6) . .
O1 Nd1 C9 108.09(6) . .
O2 Nd1 C9 100.05(7) . .
O6 Nd1 C9 73.54(7) . .
O5 Nd1 C9 122.41(7) . .
O8 Nd1 C1 98.08(8) . .
O7 Nd1 C1 155.62(7) . .
O3 Nd1 C1 79.87(7) . .
O5 Nd1 C1 78.05(7) 2_556 .
O4 Nd1 C1 131.97(7) . .
O1 Nd1 C1 25.91(6) . .
O2 Nd1 C1 25.21(7) . .
O6 Nd1 C1 100.29(7) . .
O5 Nd1 C1 95.95(7) . .
C9 Nd1 C1 106.16(7) . .
O8 Nd1 C17 162.17(8) . .
O7 Nd1 C17 81.74(7) . .
O3 Nd1 C17 101.63(7) . .
O5 Nd1 C17 91.48(6) 2_556 .
O4 Nd1 C17 93.02(7) . .
O1 Nd1 C17 73.10(6) . .
O2 Nd1 C17 124.20(6) . .
O6 Nd1 C17 24.78(6) . .
O5 Nd1 C17 25.42(6) . .
C9 Nd1 C17 97.71(7) . .
C1 Nd1 C17 98.98(7) . .
O13 Nd2 O16 97.12(9) . .
O13 Nd2 O9 85.95(7) . 2
O16 Nd2 O9 147.56(8) . 2
O13 Nd2 O14 74.30(7) . .
O16 Nd2 O14 138.80(8) . .
O9 Nd2 O14 73.17(7) 2 .
O13 Nd2 O15 74.88(9) . .
O16 Nd2 O15 71.09(9) . .
O9 Nd2 O15 139.78(8) 2 .
O14 Nd2 O15 67.76(8) . .
O13 Nd2 O10 147.31(7) . .
O16 Nd2 O10 78.29(9) . .
O9 Nd2 O10 115.30(6) 2 .
O14 Nd2 O10 87.90(8) . .
O15 Nd2 O10 73.03(9) . .
O13 Nd2 O11 125.58(6) . .
O16 Nd2 O11 74.91(8) . .
O9 Nd2 O11 77.13(6) 2 .
O14 Nd2 O11 142.77(6) . .
O15 Nd2 O11 142.41(8) . .
O10 Nd2 O11 84.91(7) . .
O13 Nd2 O12 74.71(6) . .
O16 Nd2 O12 71.67(8) . .
O9 Nd2 O12 78.15(6) 2 .
O14 Nd2 O12 138.76(7) . .
O15 Nd2 O12 127.66(7) . .
O10 Nd2 O12 131.63(7) . .
O11 Nd2 O12 51.40(6) . .
O13 Nd2 O9 141.51(7) . .
O16 Nd2 O9 121.03(8) . .
O9 Nd2 O9 65.05(7) 2 .
O14 Nd2 O9 73.40(7) . .
O15 Nd2 O9 110.78(7) . .
O10 Nd2 O9 50.24(6) . .
O11 Nd2 O9 74.00(6) . .
O12 Nd2 O9 119.59(6) . .
O13 Nd2 C33 99.98(7) . .
O16 Nd2 C33 71.45(8) . .
O9 Nd2 C33 76.20(6) 2 .
O14 Nd2 C33 149.13(8) . .
O15 Nd2 C33 141.15(8) . .
O10 Nd2 C33 108.82(8) . .
O11 Nd2 C33 25.88(6) . .
O12 Nd2 C33 25.52(6) . .
O9 Nd2 C33 97.08(6) . .
O13 Nd2 C25 153.24(7) . .
O16 Nd2 C25 99.92(9) . .
O9 Nd2 C25 90.55(7) 2 .
O14 Nd2 C25 79.30(8) . .
O15 Nd2 C25 91.32(9) . .
O10 Nd2 C25 24.75(7) . .
O11 Nd2 C25 79.05(7) . .
O12 Nd2 C25 130.42(7) . .
O9 Nd2 C25 25.50(7) . .
C33 Nd2 C25 104.91(7) . .
C1 O1 Nd1 93.96(14) . .
C1 O2 Nd1 94.02(16) . .
C9 O3 Nd1 94.40(14) . .
C9 O4 Nd1 92.32(14) . .
C17 O5 Nd1 151.33(16) . 2_556
C17 O5 Nd1 93.98(14) . .
Nd1 O5 Nd1 113.75(6) 2_556 .
C17 O6 Nd1 96.37(14) . .
Nd1 O7 HO1 131(2) . .
Nd1 O7 HO2 116(3) . .
HO1 O7 HO2 108(3) . .
Nd1 O8 HO3 115(3) . .
Nd1 O8 HO4 125(4) . .
HO3 O8 HO4 117(5) . .
C25 O9 Nd2 152.73(18) . 2
C25 O9 Nd2 92.30(16) . .
Nd2 O9 Nd2 114.95(7) 2 .
C25 O10 Nd2 96.93(17) . .
C33 O11 Nd2 93.86(14) . .
C33 O12 Nd2 93.56(15) . .
Nd2 O13 HO5 130(3) . .
Nd2 O13 HO6 124(3) . .
HO5 O13 HO6 103(4) . .
Nd2 O14 HO7 123(2) . .
Nd2 O14 HO8 130(3) . .
HO7 O14 HO8 105(4) . .
Nd2 O15 HO9 121(3) . .
Nd2 O15 HO10 125(6) . .
HO9 O15 HO10 105(6) . .
Nd2 O16 HO11 127(2) . .
Nd2 O16 HO12 120(3) . .
HO11 O16 HO12 111(4) . .
C4 N1 C8 117.1(3) . .
C16 N2 C12 117.8(3) . .
C24 N3 C20 117.3(3) . .
C36 N5 C40 117.6(3) . .
O2 C1 O1 120.8(2) . .
O2 C1 C2 118.9(3) . .
O1 C1 C2 120.2(2) . .
O2 C1 Nd1 60.76(13) . .
O1 C1 Nd1 60.13(12) . .
C2 C1 Nd1 175.5(2) . .
C3 C2 C1 118.1(3) . .
C3 C2 H2A 107.8 . .
C1 C2 H2A 107.8 . .
C3 C2 H2B 107.8 . .
C1 C2 H2B 107.8 . .
H2A C2 H2B 107.1 . .
C2 C3 C5 120.5(3) . .
C2 C3 H3A 107.2 . .
C5 C3 H3A 107.2 . .
C2 C3 H3B 107.2 . .
C5 C3 H3B 107.2 . .
H3A C3 H3B 106.8 . .
N1 C4 C5 123.9(3) . .
N1 C4 H4 118.0 . .
C5 C4 H4 118.0 . .
C5 C6 C7 119.8(3) . .
C5 C6 H6 120.1 . .
C7 C6 H6 120.1 . .
C6 C5 C4 117.2(3) . .
C6 C5 C3 118.6(3) . .
C4 C5 C3 124.1(3) . .
C8 C7 C6 118.7(3) . .
C8 C7 H7 120.6 . .
C6 C7 H7 120.6 . .
N1 C8 C7 123.2(3) . .
N1 C8 H8 118.4 . .
C7 C8 H8 118.4 . .
O4 C9 O3 121.1(2) . .
O4 C9 C10 120.4(2) . .
O3 C9 C10 118.5(2) . .
O4 C9 Nd1 61.83(12) . .
O3 C9 Nd1 59.31(12) . .
C10 C9 Nd1 177.00(18) . .
C11 C10 C9 114.5(2) . .
C11 C10 H10A 108.6 . .
C9 C10 H10A 108.6 . .
C11 C10 H10B 108.6 . .
C9 C10 H10B 108.6 . .
H10A C10 H10B 107.6 . .
C10 C11 C13 113.6(2) . .
C10 C11 H11A 108.9 . .
C13 C11 H11A 108.9 . .
C10 C11 H11B 108.9 . .
C13 C11 H11B 108.9 . .
H11A C11 H11B 107.7 . .
N2 C12 C13 124.1(3) . .
N2 C12 H12 118.0 . .
C13 C12 H12 118.0 . .
C14 C13 C12 116.9(2) . .
C14 C13 C11 122.7(3) . .
C12 C13 C11 120.4(2) . .
C15 C14 C13 119.7(3) . .
C15 C14 H14 120.1 . .
C13 C14 H14 120.1 . .
C14 C15 C16 119.0(3) . .
C14 C15 H15 120.5 . .
C16 C15 H15 120.5 . .
N2 C16 C15 122.5(3) . .
N2 C16 H16 118.8 . .
C15 C16 H16 118.8 . .
O6 C17 O5 119.4(2) . .
O6 C17 C18 122.1(2) . .
O5 C17 C18 118.5(2) . .
O6 C17 Nd1 58.85(13) . .
O5 C17 Nd1 60.60(13) . .
C18 C17 Nd1 179.04(18) . .
C17 C18 C19 114.8(2) . .
C17 C18 H18A 108.6 . .
C19 C18 H18A 108.6 . .
C17 C18 H18B 108.6 . .
C19 C18 H18B 108.6 . .
H18A C18 H18B 107.5 . .
C21 C19 C18 112.5(3) . .
C21 C19 H19A 109.1 . .
C18 C19 H19A 109.1 . .
C21 C19 H19B 109.1 . .
C18 C19 H19B 109.1 . .
H19A C19 H19B 107.8 . .
N3 C20 C21 124.6(3) . .
N3 C20 H20 117.7 . .
C21 C20 H20 117.7 . .
C20 C21 C22 116.5(3) . .
C20 C21 C19 122.0(3) . .
C22 C21 C19 121.6(3) . .
C23 C22 C21 119.4(3) . .
C23 C22 H22 120.3 . .
C21 C22 H22 120.3 . .
C24 C23 C22 119.5(3) . .
C24 C23 H23 120.3 . .
C22 C23 H23 120.3 . .
N3 C24 C23 122.8(3) . .
N3 C24 H24 118.6 . .
C23 C24 H24 118.6 . .
O10 C25 O9 120.5(3) . .
O10 C25 C26 122.2(3) . .
O9 C25 C26 117.4(3) . .
O10 C25 Nd2 58.32(15) . .
O9 C25 Nd2 62.19(14) . .
C26 C25 Nd2 178.1(3) . .
C27 C26 C25 115.9(4) . .
C27 C26 H26A 108.3 . .
C25 C26 H26A 108.3 . .
C27 C26 H26B 108.3 . .
C25 C26 H26B 108.3 . .
H26A C26 H26B 107.4 . .
C26 C27 C29 111.8(5) . .
C26 C27 H27A 109.3 . .
C29 C27 H27A 109.3 . .
C26 C27 H27B 109.3 . .
C29 C27 H27B 109.3 . .
H27A C27 H27B 107.9 . .
O12 C33 O11 121.2(2) . .
O12 C33 C34 119.1(2) . .
O11 C33 C34 119.7(2) . .
O12 C33 Nd2 60.92(13) . .
O11 C33 Nd2 60.26(12) . .
C34 C33 Nd2 178.67(19) . .
C33 C34 C35 113.8(2) . .
C33 C34 H34A 108.8 . .
C35 C34 H34A 108.8 . .
C33 C34 H34B 108.8 . .
C35 C34 H34B 108.8 . .
H34A C34 H34B 107.7 . .
C37 C35 C34 117.2(2) . .
C37 C35 H35A 108.0 . .
C34 C35 H35A 108.0 . .
C37 C35 H35B 108.0 . .
C34 C35 H35B 108.0 . .
H35A C35 H35B 107.2 . .
N5 C36 C37 124.3(3) . .
N5 C36 H36 117.9 . .
C37 C36 H36 117.9 . .
C36 C37 C38 116.5(3) . .
C36 C37 C35 124.2(3) . .
C38 C37 C35 119.3(3) . .
C39 C38 C37 119.8(3) . .
C39 C38 H38 120.1 . .
C37 C38 H38 120.1 . .
C38 C39 C40 119.8(3) . .
C38 C39 H39 120.1 . .
C40 C39 H39 120.1 . .
N5 C40 C39 121.9(3) . .
N5 C40 H40 119.0 . .
C39 C40 H40 119.0 . .
C29 C28 N4 125.5(6) . .
C29 C28 H28 117.2 . .
N4 C28 H28 117.2 . .
C30 C29 C28 112.6(6) . .
C30 C29 C27 125.1(7) . .
C28 C29 C27 122.2(5) . .
C29 C30 C31 122.6(9) . .
C29 C30 H30 118.7 . .
C31 C30 H30 118.7 . .
C32 N4 C28 116.7(8) . .
C32 C31 C30 116.2(8) . .
C32 C31 H31 121.9 . .
C30 C31 H31 121.9 . .
N4 C32 C31 124.5(8) . .
N4 C32 H32 117.7 . .
C31 C32 H32 117.7 . .
O18 N6 O19 112.4(6) . .
O18 N6 O17 120.4(5) . .
O19 N6 O17 126.6(4) . .
O18A N6A O19A 119.4(6) . .
O18A N6A O17A 121.5(5) . .
O19A N6A O17A 118.9(5) . .

loop_
_geom_bond_atom_site_label_1
_geom_bond_atom_site_label_2
_geom_bond_distance
_geom_bond_site_symmetry_2
Nd1 O8 2.387(2) .
Nd1 O7 2.429(2) .
Nd1 O3 2.4647(17) .
Nd1 O5 2.4714(16) 2_556
Nd1 O4 2.5214(17) .
Nd1 O1 2.5277(16) .
Nd1 O2 2.5438(19) .
Nd1 O6 2.5569(18) .
Nd1 O5 2.5929(18) .
Nd1 C9 2.858(2) .
Nd1 C1 2.908(2) .
Nd1 C17 2.969(3) .
Nd2 O13 2.423(2) .
Nd2 O16 2.427(2) .
Nd2 O9 2.4604(18) 2
Nd2 O14 2.469(2) .
Nd2 O15 2.495(2) .
Nd2 O10 2.524(2) .
Nd2 O11 2.5248(17) .
Nd2 O12 2.5403(19) .
Nd2 O9 2.6062(18) .
Nd2 C33 2.901(2) .
Nd2 C25 2.944(3) .
O1 C1 1.274(3) .
O2 C1 1.242(3) .
O3 C9 1.270(3) .
O4 C9 1.247(3) .
O5 C17 1.278(3) .
O5 Nd1 2.4714(16) 2_556
O6 C17 1.252(3) .
O7 HO1 0.84(3) .
O7 HO2 0.70(3) .
O8 HO3 0.81(5) .
O8 HO4 0.65(4) .
O9 C25 1.269(3) .
O9 Nd2 2.4604(18) 2
O10 C25 1.242(3) .
O11 C33 1.269(3) .
O12 C33 1.253(3) .
O13 HO5 0.83(5) .
O13 HO6 0.93(4) .
O14 HO7 0.84(4) .
O14 HO8 0.81(5) .
O15 HO9 0.78(5) .
O15 HO10 0.60(6) .
O16 HO11 0.83(4) .
O16 HO12 0.73(4) .
N1 C4 1.323(4) .
N1 C8 1.323(4) .
N2 C16 1.317(4) .
N2 C12 1.331(4) .
N3 C24 1.322(4) .
N3 C20 1.333(4) .
N5 C36 1.334(4) .
N5 C40 1.343(4) .
C1 C2 1.502(4) .
C2 C3 1.415(5) .
C2 H2A 0.9700 .
C2 H2B 0.9700 .
C3 C5 1.499(5) .
C3 H3A 0.9700 .
C3 H3B 0.9700 .
C4 C5 1.383(4) .
C4 H4 0.9300 .
C6 C5 1.362(4) .
C6 C7 1.368(5) .
C6 H6 0.9300 .
C7 C8 1.362(5) .
C7 H7 0.9300 .
C8 H8 0.9300 .
C9 C10 1.508(3) .
C10 C11 1.500(4) .
C10 H10A 0.9700 .
C10 H10B 0.9700 .
C11 C13 1.512(4) .
C11 H11A 0.9700 .
C11 H11B 0.9700 .
C12 C13 1.383(4) .
C12 H12 0.9300 .
C13 C14 1.376(4) .
C14 C15 1.367(4) .
C14 H14 0.9300 .
C15 C16 1.382(5) .
C15 H15 0.9300 .
C16 H16 0.9300 .
C17 C18 1.492(4) .
C18 C19 1.513(4) .
C18 H18A 0.9700 .
C18 H18B 0.9700 .
C19 C21 1.512(4) .
C19 H19A 0.9700 .
C19 H19B 0.9700 .
C20 C21 1.371(4) .
C20 H20 0.9300 .
C21 C22 1.386(5) .
C22 C23 1.370(5) .
C22 H22 0.9300 .
C23 C24 1.356(5) .
C23 H23 0.9300 .
C24 H24 0.9300 .
C25 C26 1.496(4) .
C26 C27 1.464(6) .
C26 H26A 0.9700 .
C26 H26B 0.9700 .
C27 C29 1.559(7) .
C27 H27A 0.9700 .
C27 H27B 0.9700 .
C33 C34 1.510(3) .
C34 C35 1.520(4) .
C34 H34A 0.9700 .
C34 H34B 0.9700 .
C35 C37 1.498(4) .
C35 H35A 0.9700 .
C35 H35B 0.9700 .
C36 C37 1.381(4) .
C36 H36 0.9300 .
C37 C38 1.391(4) .
C38 C39 1.363(5) .
C38 H38 0.9300 .
C39 C40 1.368(5) .
C39 H39 0.9300 .
C40 H40 0.9300 .
C28 C29 1.330(8) .
C28 N4 1.354(7) .
C28 H28 0.9300 .
C29 C30 1.291(10) .
C30 C31 1.406(11) .
C30 H30 0.9300 .
N4 C32 1.238(12) .
C31 C32 1.294(15) .
C31 H31 0.9300 .
C32 H32 0.9300 .
O17 N6 1.352(5) .
O18 N6 1.287(6) .
O19 N6 1.293(6) .
O17A N6A 1.359(6) .
O18A N6A 1.282(6) .
O19A N6A 1.282(6) .
